data_2210327
loop_
_publ_author_name
'Wang, Yong-Tao'
'Tang, Gui-Mei'

_publ_section_title
;
 1:1 Cocrystal of naphthalene-2,7-diol and
 2,5-di-4-pyridyl-1,3,4-oxadiazole
;
_journal_coeditor_code LH2154
_journal_issue 9
_journal_name_full 'Acta Crystallographica Section E'
_journal_page_first o3833
_journal_page_last o3834
_journal_paper_doi 10.1107/S1600536806031278
_journal_volume 62
_journal_year 2006
_chemical_formula_iupac 'C10 H8 O2, C12 H8 N4 O'
_chemical_formula_moiety 'C10 H8 O2, C12 H8 N4 O'
_chemical_formula_sum 'C22 H16 N4 O3'
_chemical_formula_weight 384.39
_chemical_name_systematic
;
naphthalene-2,7-diol--2,5-di-4-pyridyl-1,3,4-oxadiazole (1/1)
;
_space_group_IT_number 15
_symmetry_cell_setting monoclinic
_symmetry_space_group_name_Hall '-C 2yc'
_symmetry_space_group_name_H-M 'C 1 2/c 1'
_atom_sites_solution_hydrogens geom
_atom_sites_solution_primary direct
_atom_sites_solution_secondary difmap
_audit_creation_method SHELXL-97
_cell_angle_alpha 90.00
_cell_angle_beta 91.40(3)
_cell_angle_gamma 90.00
_cell_formula_units_Z 8
_cell_length_a 11.025(2)
_cell_length_b 8.1452(16)
_cell_length_c 40.417(8)
_cell_measurement_reflns_used 1062
_cell_measurement_temperature 298(2)
_cell_measurement_theta_max 21.93
_cell_measurement_theta_min 3.02
_cell_volume 3628.4(12)
_computing_cell_refinement 'SAINT (Bruker, 2001)'
_computing_data_collection 'SMART (Bruker, 2001)'
_computing_data_reduction SAINT
_computing_molecular_graphics 'SHELXTL (Sheldrick, 1999)'
_computing_publication_material SHELXTL
_computing_structure_refinement 'SHELXL97 (Sheldrick, 1997)'
_computing_structure_solution 'SHELXS97 (Sheldrick, 1997)'
_diffrn_ambient_temperature 298(2)
_diffrn_measured_fraction_theta_full 0.979
_diffrn_measured_fraction_theta_max 0.979
_diffrn_measurement_device_type 'Bruker SMART APEX CCD'
_diffrn_measurement_method '\f and \w'
_diffrn_radiation_monochromator graphite
_diffrn_radiation_source 'fine-focus sealed tube'
_diffrn_radiation_type MoK\a
_diffrn_radiation_wavelength 0.71073
_diffrn_reflns_av_R_equivalents 0.0555
_diffrn_reflns_av_sigmaI/netI 0.0725
_diffrn_reflns_limit_h_max 11
_diffrn_reflns_limit_h_min -13
_diffrn_reflns_limit_k_max 9
_diffrn_reflns_limit_k_min -9
_diffrn_reflns_limit_l_max 47
_diffrn_reflns_limit_l_min -44
_diffrn_reflns_number 8325
_diffrn_reflns_theta_full 25.00
_diffrn_reflns_theta_max 25.00
_diffrn_reflns_theta_min 2.02
_diffrn_standards_number 0
_exptl_absorpt_coefficient_mu 0.097
_exptl_absorpt_correction_T_max 0.9904
_exptl_absorpt_correction_T_min 0.9716
_exptl_absorpt_correction_type multi-scan
_exptl_absorpt_process_details '(SADABS;  (Bruker, 2001)'
_exptl_crystal_colour 'pale yellow'
_exptl_crystal_density_diffrn 1.407
_exptl_crystal_density_method 'not measured'
_exptl_crystal_description needle
_exptl_crystal_F_000 1600
_exptl_crystal_size_max 0.30
_exptl_crystal_size_mid 0.10
_exptl_crystal_size_min 0.10
_refine_diff_density_max 0.170
_refine_diff_density_min -0.154
_refine_ls_extinction_coef 0.0023(3)
_refine_ls_extinction_expression Fc^*^=kFc[1+0.001xFc^2^\l^3^/sin(2\q)]^-1/4^
_refine_ls_extinction_method SHELXL97
_refine_ls_goodness_of_fit_ref 0.991
_refine_ls_hydrogen_treatment refall
_refine_ls_matrix_type full
_refine_ls_number_parameters 327
_refine_ls_number_reflns 3123
_refine_ls_number_restraints 2
_refine_ls_restrained_S_all 0.992
_refine_ls_R_factor_all 0.1046
_refine_ls_R_factor_gt 0.0508
_refine_ls_shift/su_max 0.000
_refine_ls_shift/su_mean 0.000
_refine_ls_structure_factor_coef Fsqd
_refine_ls_weighting_details 'calc w=1/[\s^2^(Fo^2^)+(0.0522P)^2^] where P=(Fo^2^+2Fc^2^)/3'
_refine_ls_weighting_scheme calc
_refine_ls_wR_factor_gt 0.1033
_refine_ls_wR_factor_ref 0.1272
_reflns_number_gt 1769
_reflns_number_total 3123
_reflns_threshold_expression I>2\s(I)
_cod_data_source_file lh2154.cif
_cod_data_source_block I
_cod_depositor_comments
;
The following automatic conversions were performed:
'_symmetry_cell_setting' value 'Monoclinic' changed to 'monoclinic'
according to '/home/saulius/struct/CIF-dictionaries/cif_core.dic'
dictionary named 'cif_core.dic' version 2.4.1 from 2010-06-29.

Automatic conversion script
Id: cif_fix_enum 1527 2010-12-29 10:47:43Z saulius 

The following automatic conversions were performed:

'_symmetry_cell_setting' value 'Monoclinic' changed to 'monoclinic'
according to /home/saulius/struct/CIF-dictionaries/cif_core.dic
dictionary named 'cif_core.dic' version 2.4.1 from 2010-06-29.

Automatic conversion script
Id: cif_fix_values 1715 2011-07-08 13:25:40Z adriana 
;
_cod_original_cell_volume 3628.5(12)
_cod_original_sg_symbol_H-M 'C 2/c'
_cod_database_code 2210327
_cod_database_fobs_code 2210327

loop_
_symmetry_equiv_pos_as_xyz
'x, y, z'
'-x, y, -z+1/2'
'x+1/2, y+1/2, z'
'-x+1/2, y+1/2, -z+1/2'
'-x, -y, -z'
'x, -y, z-1/2'
'-x+1/2, -y+1/2, -z'
'x+1/2, -y+1/2, z-1/2'

loop_
_atom_site_type_symbol
_atom_site_label
_atom_site_fract_x
_atom_site_fract_y
_atom_site_fract_z
_atom_site_U_iso_or_equiv
_atom_site_adp_type
_atom_site_calc_flag
_atom_site_refinement_flags
_atom_site_occupancy
O O1 0.75548(15) 0.06916(19) 0.10769(4) 0.0431(5) Uani d . 1
O O2 0.6993(2) 0.6704(2) 0.20229(5) 0.0670(6) Uani d D 1
H H2 0.685(3) 0.655(4) 0.2240(3) 0.110(14) Uiso d D 1
O O3 0.5246(2) 0.3636(3) 0.04217(5) 0.0620(6) Uani d D 1
H H3 0.478(3) 0.284(3) 0.0328(8) 0.105(13) Uiso d D 1
N N1 0.8241(3) 0.1713(3) 0.23012(5) 0.0621(7) Uani d . 1
N N2 0.8745(2) 0.2871(3) 0.10648(5) 0.0484(6) Uani d . 1
N N3 0.8450(2) 0.2407(3) 0.07375(5) 0.0478(6) Uani d . 1
N N4 0.6113(2) -0.1526(3) -0.00357(5) 0.0492(6) Uani d . 1
C C1 0.7650(3) 0.0600(4) 0.21222(8) 0.0628(9) Uani d . 1
C C2 0.7598(3) 0.0577(4) 0.17803(7) 0.0530(8) Uani d . 1
H H2A 0.716(2) -0.024(3) 0.1665(6) 0.044(8) Uiso d . 1
H H1 0.719(3) -0.022(4) 0.2234(7) 0.075(10) Uiso d . 1
C C3 0.8205(2) 0.1779(3) 0.16121(6) 0.0406(7) Uani d . 1
C C4 0.8843(3) 0.2944(4) 0.17938(7) 0.0491(8) Uani d . 1
H H4 0.935(2) 0.380(3) 0.1684(6) 0.051(8) Uiso d . 1
C C5 0.8820(3) 0.2868(4) 0.21349(7) 0.0600(9) Uani d . 1
H H5 0.932(3) 0.376(3) 0.2264(7) 0.082(10) Uiso d . 1
C C6 0.8195(2) 0.1833(3) 0.12531(6) 0.0399(7) Uani d . 1
C C7 0.7755(2) 0.1137(3) 0.07581(6) 0.0381(7) Uani d . 1
C C8 0.7196(2) 0.0192(3) 0.04895(6) 0.0390(7) Uani d . 1
C C9 0.6337(3) -0.0991(3) 0.05461(7) 0.0478(8) Uani d . 1
H H9 0.609(2) -0.122(3) 0.0774(6) 0.051(7) Uiso d . 1
C C10 0.5831(3) -0.1821(4) 0.02785(7) 0.0524(8) Uani d . 1
H H10 0.520(3) -0.272(3) 0.0314(6) 0.058(8) Uiso d . 1
C C11 0.6948(3) -0.0369(3) -0.00862(7) 0.0504(8) Uani d . 1
H H11 0.715(2) -0.017(3) -0.0322(6) 0.052(8) Uiso d . 1
C C12 0.7517(3) 0.0492(4) 0.01657(7) 0.0474(8) Uani d . 1
H H12 0.810(2) 0.134(3) 0.0124(6) 0.059(8) Uiso d . 1
C C13 0.6401(3) 0.5680(3) 0.15026(6) 0.0437(7) Uani d . 1
H H13 0.691(2) 0.657(3) 0.1404(6) 0.049(7) Uiso d . 1
C C14 0.6379(3) 0.5564(3) 0.18389(6) 0.0455(7) Uani d . 1
C C15 0.5715(3) 0.4289(3) 0.19896(7) 0.0479(7) Uani d . 1
H H15 0.571(2) 0.423(3) 0.2236(6) 0.052(8) Uiso d . 1
C C16 0.5113(3) 0.3173(4) 0.17986(7) 0.0493(8) Uani d . 1
H H16 0.462(2) 0.235(3) 0.1910(6) 0.053(8) Uiso d . 1
C C17 0.5126(2) 0.3248(3) 0.14478(6) 0.0407(7) Uani d . 1
C C18 0.4506(3) 0.2107(4) 0.12412(7) 0.0497(8) Uani d . 1
H H18 0.406(2) 0.120(3) 0.1344(6) 0.062(9) Uiso d . 1
C C19 0.4541(3) 0.2221(3) 0.09058(7) 0.0488(8) Uani d . 1
H H19 0.413(2) 0.142(3) 0.0768(6) 0.051(8) Uiso d . 1
C C20 0.5196(2) 0.3487(3) 0.07570(6) 0.0438(7) Uani d . 1
C C21 0.5808(3) 0.4610(3) 0.09504(6) 0.0434(7) Uani d . 1
H H21 0.630(2) 0.548(3) 0.0832(6) 0.055(8) Uiso d . 1
C C22 0.5788(2) 0.4523(3) 0.12985(6) 0.0367(6) Uani d . 1

loop_
_atom_site_aniso_label
_atom_site_aniso_U_11
_atom_site_aniso_U_22
_atom_site_aniso_U_33
_atom_site_aniso_U_12
_atom_site_aniso_U_13
_atom_site_aniso_U_23
O1 0.0527(12) 0.0443(10) 0.0321(11) -0.0001(9) -0.0011(9) 0.0011(8)
O2 0.0928(17) 0.0724(14) 0.0356(13) -0.0239(13) -0.0014(12) -0.0075(10)
O3 0.0793(16) 0.0725(14) 0.0339(12) -0.0097(13) -0.0036(10) -0.0062(10)
N1 0.083(2) 0.0668(17) 0.0365(15) 0.0175(16) -0.0031(14) 0.0006(14)
N2 0.0596(16) 0.0494(14) 0.0363(14) -0.0044(12) 0.0010(11) -0.0012(11)
N3 0.0592(16) 0.0526(14) 0.0317(14) -0.0060(13) 0.0007(11) -0.0022(10)
N4 0.0549(16) 0.0534(14) 0.0392(14) 0.0045(14) -0.0019(11) -0.0030(11)
C1 0.083(3) 0.063(2) 0.043(2) 0.004(2) 0.0082(18) 0.0073(17)
C2 0.068(2) 0.0545(19) 0.0366(19) 0.0020(18) -0.0003(15) -0.0012(15)
C3 0.0465(18) 0.0430(16) 0.0322(15) 0.0127(14) -0.0030(13) 0.0015(12)
C4 0.059(2) 0.0498(18) 0.0379(18) 0.0010(16) -0.0073(15) -0.0009(14)
C5 0.074(2) 0.064(2) 0.041(2) 0.0127(19) -0.0105(17) -0.0045(17)
C6 0.0469(18) 0.0391(15) 0.0335(16) 0.0029(14) -0.0051(13) -0.0029(13)
C7 0.0440(17) 0.0452(16) 0.0252(15) 0.0047(14) 0.0016(12) 0.0034(12)
C8 0.0453(17) 0.0417(15) 0.0299(16) 0.0044(14) 0.0015(12) 0.0007(12)
C9 0.056(2) 0.0572(18) 0.0307(17) -0.0023(16) 0.0050(15) -0.0015(14)
C10 0.054(2) 0.0569(19) 0.047(2) -0.0068(17) 0.0030(15) -0.0008(15)
C11 0.064(2) 0.0550(19) 0.0322(18) 0.0033(17) 0.0035(15) -0.0003(15)
C12 0.056(2) 0.0464(18) 0.0395(18) -0.0002(16) 0.0009(14) 0.0027(14)
C13 0.0481(19) 0.0475(17) 0.0353(17) -0.0048(15) 0.0020(13) -0.0021(13)
C14 0.0519(19) 0.0488(17) 0.0358(17) -0.0019(15) -0.0001(13) -0.0073(13)
C15 0.055(2) 0.0550(18) 0.0341(18) 0.0022(16) 0.0027(14) 0.0015(14)
C16 0.053(2) 0.0510(18) 0.0438(19) -0.0017(16) 0.0031(15) 0.0102(15)
C17 0.0412(17) 0.0407(15) 0.0402(17) 0.0048(14) 0.0007(13) 0.0018(12)
C18 0.050(2) 0.0461(18) 0.053(2) -0.0055(15) -0.0002(15) 0.0017(15)
C19 0.052(2) 0.0479(17) 0.0467(19) -0.0036(15) -0.0052(15) -0.0072(15)
C20 0.0476(18) 0.0472(16) 0.0365(17) 0.0059(15) 0.0007(13) -0.0040(13)
C21 0.0462(18) 0.0447(16) 0.0395(18) -0.0005(15) 0.0030(13) 0.0019(14)
C22 0.0360(16) 0.0406(15) 0.0336(16) 0.0041(13) 0.0019(12) 0.0014(12)

loop_
_atom_type_symbol
_atom_type_description
_atom_type_scat_dispersion_real
_atom_type_scat_dispersion_imag
_atom_type_scat_source
C C 0.0033 0.0016 'International Tables Vol C Tables 4.2.6.8 and 6.1.1.4'
H H 0.0000 0.0000 'International Tables Vol C Tables 4.2.6.8 and 6.1.1.4'
N N 0.0061 0.0033 'International Tables Vol C Tables 4.2.6.8 and 6.1.1.4'
O O 0.0106 0.0060 'International Tables Vol C Tables 4.2.6.8 and 6.1.1.4'

loop_
_geom_angle_atom_site_label_1
_geom_angle_atom_site_label_2
_geom_angle_atom_site_label_3
_geom_angle
C6 O1 C7 102.68(19)
C14 O2 H2 110(2)
C20 O3 H3 108(2)
C1 N1 C5 116.4(3)
C6 N2 N3 106.0(2)
C7 N3 N2 106.2(2)
C10 N4 C11 116.7(3)
N1 C1 C2 124.4(3)
N1 C1 H1 118.6(17)
C2 C1 H1 116.9(18)
C3 C2 C1 118.4(3)
C3 C2 H2A 120.7(15)
C1 C2 H2A 121.0(15)
C2 C3 C4 118.3(3)
C2 C3 C6 121.6(3)
C4 C3 C6 120.2(2)
C5 C4 C3 118.6(3)
C5 C4 H4 119.8(14)
C3 C4 H4 121.5(14)
N1 C5 C4 123.9(3)
N1 C5 H5 119.7(15)
C4 C5 H5 116.3(16)
N2 C6 O1 112.5(2)
N2 C6 C3 127.9(2)
O1 C6 C3 119.7(2)
N3 C7 O1 112.6(2)
N3 C7 C8 128.1(2)
O1 C7 C8 119.3(2)
C9 C8 C12 118.2(3)
C9 C8 C7 121.8(2)
C12 C8 C7 119.9(3)
C8 C9 C10 118.7(3)
C8 C9 H9 119.5(14)
C10 C9 H9 121.8(14)
N4 C10 C9 123.9(3)
N4 C10 H10 115.9(14)
C9 C10 H10 120.3(14)
N4 C11 C12 123.4(3)
N4 C11 H11 115.6(14)
C12 C11 H11 121.0(14)
C11 C12 C8 119.2(3)
C11 C12 H12 122.2(15)
C8 C12 H12 118.5(15)
C14 C13 C22 121.1(3)
C14 C13 H13 117.9(13)
C22 C13 H13 120.9(13)
O2 C14 C13 118.5(2)
O2 C14 C15 121.4(2)
C13 C14 C15 120.1(3)
C16 C15 C14 119.8(3)
C16 C15 H15 121.4(14)
C14 C15 H15 118.8(14)
C15 C16 C17 121.6(3)
C15 C16 H16 117.8(14)
C17 C16 H16 120.5(14)
C22 C17 C18 118.6(2)
C22 C17 C16 118.4(2)
C18 C17 C16 123.0(3)
C19 C18 C17 121.2(3)
C19 C18 H18 119.9(15)
C17 C18 H18 118.9(15)
C18 C19 C20 120.4(3)
C18 C19 H19 120.4(15)
C20 C19 H19 119.3(14)
O3 C20 C21 118.4(3)
O3 C20 C19 121.7(2)
C21 C20 C19 119.8(3)
C20 C21 C22 121.1(3)
C20 C21 H21 117.1(14)
C22 C21 H21 121.8(14)
C21 C22 C17 118.9(2)
C21 C22 C13 122.0(2)
C17 C22 C13 119.0(2)

loop_
_geom_bond_atom_site_label_1
_geom_bond_atom_site_label_2
_geom_bond_distance
O1 C6 1.358(3)
O1 C7 1.362(3)
O2 C14 1.360(3)
O2 H2 0.900(10)
O3 C20 1.363(3)
O3 H3 0.91(3)
N1 C1 1.322(4)
N1 C5 1.328(4)
N2 C6 1.298(3)
N2 N3 1.406(3)
N3 C7 1.291(3)
N4 C10 1.336(3)
N4 C11 1.337(3)
C1 C2 1.382(4)
C1 H1 0.96(3)
C2 C3 1.376(4)
C2 H2A 0.94(2)
C3 C4 1.381(3)
C3 C6 1.451(3)
C4 C5 1.381(4)
C4 H4 1.00(2)
C5 H5 1.05(3)
C7 C8 1.455(3)
C8 C9 1.375(4)
C8 C12 1.386(3)
C9 C10 1.381(4)
C9 H9 0.99(2)
C10 H10 1.02(3)
C11 C12 1.375(4)
C11 H11 1.00(2)
C12 H12 0.96(3)
C13 C14 1.363(3)
C13 C22 1.413(3)
C13 H13 1.01(2)
C14 C15 1.417(4)
C15 C16 1.355(4)
C15 H15 1.00(2)
C16 C17 1.419(3)
C16 H16 0.98(3)
C17 C22 1.413(3)
C17 C18 1.415(3)
C18 C19 1.360(4)
C18 H18 0.99(3)
C19 C20 1.403(4)
C19 H19 0.96(2)
C20 C21 1.370(3)
C21 C22 1.409(3)
C21 H21 1.02(3)

loop_
_geom_hbond_atom_site_label_D
_geom_hbond_atom_site_label_H
_geom_hbond_atom_site_label_A
_geom_hbond_site_symmetry_A
_geom_hbond_distance_DH
_geom_hbond_distance_HA
_geom_hbond_distance_DA
_geom_hbond_angle_DHA
_geom_hbond_publ_flag
O2 H2 N1 4_655 0.900(10) 1.860(10) 2.750(3) 166(3) yes
O3 H3 N4 5_655 0.91(3) 1.86(3) 2.742(3) 165(3) yes

loop_
_cod_related_entry_id
_cod_related_entry_database
_cod_related_entry_code
1 ChemSpider 21127451
